data_4072569
loop_
_publ_author_name
'Ray, Lipika'
'Shaikh, Mobin M.'
'Ghosh, Prasenjit'

_publ_section_title
;
 Palladium(II) and Gold(I) Complexes of a New O-Functionalized
 N-Heterocyclic Carbene Ligand:&#x00A0; Synthesis, Structures, and
 Catalytic Application
;
_journal_issue 4
_journal_name_full Organometallics
_journal_page_first 958
_journal_paper_doi 10.1021/om060834b
_journal_volume 26
_journal_year 2007
_chemical_formula_sum 'C15 H20 Cl N2 O Pd0.5'
_chemical_formula_weight 332.98
_chemical_name_systematic
;
 ?
;
_space_group_IT_number 14
_symmetry_cell_setting monoclinic
_symmetry_space_group_name_Hall '-P 2ybc'
_symmetry_space_group_name_H-M 'P 1 21/c 1'
_atom_sites_solution_hydrogens geom
_atom_sites_solution_primary direct
_atom_sites_solution_secondary difmap
_audit_creation_method SHELXL-97
_cell_angle_alpha 90.00
_cell_angle_beta 104.17
_cell_angle_gamma 90.00
_cell_formula_units_Z 4
_cell_length_a 8.740
_cell_length_b 12.687
_cell_length_c 14.204
_cell_measurement_reflns_used 25
_cell_measurement_temperature 293(2)
_cell_measurement_theta_max 13.5600
_cell_measurement_theta_min 11.4200
_cell_volume 1527.080
_computing_cell_refinement 'Argus (Nonius, MACH3 software)'
_computing_data_collection 'Argus (Nonius, MACH3 software)'
_computing_data_reduction 'Maxus (Nonius software)'
_computing_molecular_graphics Ortep3
_computing_publication_material Shelx97
_computing_structure_refinement 'SHELXL-97 (Sheldrick, 1997)'
_computing_structure_solution 'SHELXS-97 (Sheldrick, 1990)'
_diffrn_ambient_temperature 293(2)
_diffrn_measured_fraction_theta_full 1.000
_diffrn_measured_fraction_theta_max 1.000
_diffrn_measurement_device_type 'Enraf-Nonius CAD-4'
_diffrn_measurement_method \w/q-scan
_diffrn_radiation_monochromator graphite
_diffrn_radiation_source 'fine-focus sealed tube'
_diffrn_radiation_type ' MoK\a'
_diffrn_radiation_wavelength 0.70930
_diffrn_reflns_av_R_equivalents 0.0185
_diffrn_reflns_av_sigmaI/netI 0.0366
_diffrn_reflns_limit_h_max 10
_diffrn_reflns_limit_h_min -10
_diffrn_reflns_limit_k_max 0
_diffrn_reflns_limit_k_min -15
_diffrn_reflns_limit_l_max 0
_diffrn_reflns_limit_l_min -16
_diffrn_reflns_number 2811
_diffrn_reflns_theta_full 25.00
_diffrn_reflns_theta_max 25.00
_diffrn_reflns_theta_min 2.18
_diffrn_standards_decay_% <3%
_diffrn_standards_interval_time 3600
_diffrn_standards_number 3
_exptl_absorpt_coefficient_mu 0.816
_exptl_absorpt_correction_T_max 0.7919
_exptl_absorpt_correction_T_min 0.7633
_exptl_absorpt_correction_type psi-scan
_exptl_crystal_colour golden-yellow
_exptl_crystal_density_diffrn 1.448
_exptl_crystal_density_method 'not measured'
_exptl_crystal_description block
_exptl_crystal_F_000 688
_exptl_crystal_size_max 0.35
_exptl_crystal_size_mid 0.30
_exptl_crystal_size_min 0.30
_refine_diff_density_max 1.096
_refine_diff_density_min -0.683
_refine_diff_density_rms 0.108
_refine_ls_extinction_method none
_refine_ls_goodness_of_fit_ref 1.066
_refine_ls_hydrogen_treatment riding
_refine_ls_matrix_type full
_refine_ls_number_parameters 178
_refine_ls_number_reflns 2694
_refine_ls_number_restraints 0
_refine_ls_restrained_S_all 1.066
_refine_ls_R_factor_all 0.0721
_refine_ls_R_factor_gt 0.0492
_refine_ls_shift/su_max 0.000
_refine_ls_shift/su_mean 0.000
_refine_ls_structure_factor_coef Fsqd
_refine_ls_weighting_details 'calc w=1/[\s^2^(Fo^2^)+(0.0817P)^2^+2.7692P] where P=(Fo^2^+2Fc^2^)/3'
_refine_ls_weighting_scheme calc
_refine_ls_wR_factor_gt 0.1337
_refine_ls_wR_factor_ref 0.1450
_reflns_number_gt 2074
_reflns_number_total 2694
_reflns_threshold_expression >2sigma(I)
_cod_data_source_file om060834bsi20061127_093145.cif
_cod_data_source_block pg012a
_cod_depositor_comments
;
The following automatic conversions were performed:

'_exptl_absorpt_correction_type' value 'Psi-scan' changed to
'psi-scan' according to
/home/saulius/struct/CIF-dictionaries/cif_core.dic dictionary named
'cif_core.dic' version 2.4.1 from 2010-06-29.

Automatic conversion script
Id: cif_fix_values 1715 2011-07-08 13:25:40Z adriana 

The following automatic conversions were performed:

'_symmetry_cell_setting' tag value 'Monoclinc' was replaced with
'monoclinic' value as specified in the replacement file
'/home/robertas/cod-tools/perl-scripts/inputs/replacement_values.lst'.

Automatic conversion script
Id: cif_fix_values 3143 2015-03-26 13:38:13Z robertas 
;
_cod_original_cell_volume 1527.1
_cod_original_sg_symbol_H-M 'P 21/c''
_cod_original_formula_sum 'C15 H20 Cl N2 O Pd0.50'
_cod_database_code 4072569

loop_
_symmetry_equiv_pos_as_xyz
'x, y, z'
'-x, y+1/2, -z+1/2'
'-x, -y, -z'
'x, -y-1/2, z-1/2'

loop_
_atom_site_label
_atom_site_type_symbol
_atom_site_fract_x
_atom_site_fract_y
_atom_site_fract_z
_atom_site_U_iso_or_equiv
_atom_site_adp_type
_atom_site_occupancy
_atom_site_symmetry_multiplicity
_atom_site_calc_flag
_atom_site_refinement_flags
N1 N 0.3414(5) 0.5586(4) 0.0684(3) 0.0407(10) Uani 1 1 d .
N2 N 0.3127(5) 0.4077(4) 0.1303(3) 0.0432(11) Uani 1 1 d .
O1 O 0.3062(6) 0.8460(4) -0.0701(3) 0.0708(13) Uani 1 1 d .
Pd1 Pd 0.0000 0.5000 0.0000 0.0347(2) Uani 1 2 d S
Cl1 Cl -0.06958(15) 0.54820(12) 0.14401(9) 0.0424(3) Uani 1 1 d .
C1 C 0.2192(7) 0.7423(5) 0.1452(4) 0.0504(14) Uani 1 1 d .
H1 H 0.2213 0.6775 0.1760 0.060 Uiso 1 1 calc R
C2 C 0.1689(8) 0.8301(6) 0.1861(5) 0.0605(17) Uani 1 1 d .
H2 H 0.1399 0.8246 0.2447 0.073 Uiso 1 1 calc R
C3 C 0.1616(8) 0.9248(6) 0.1404(5) 0.0671(19) Uani 1 1 d .
H3 H 0.1269 0.9839 0.1678 0.081 Uiso 1 1 calc R
C4 C 0.2047(8) 0.9342(5) 0.0543(5) 0.0652(18) Uani 1 1 d .
H4 H 0.1975 0.9989 0.0228 0.078 Uiso 1 1 calc R
C5 C 0.2590(7) 0.8467(5) 0.0148(4) 0.0503(14) Uani 1 1 d .
C6 C 0.2665(6) 0.7482(5) 0.0601(4) 0.0445(13) Uani 1 1 d .
C7 C 0.3163(7) 0.6543(5) 0.0106(4) 0.0484(14) Uani 1 1 d .
H7A H 0.2361 0.6406 -0.0487 0.058 Uiso 1 1 calc R
H7B H 0.4132 0.6715 -0.0077 0.058 Uiso 1 1 calc R
C8 C 0.4878(7) 0.5304(5) 0.1252(5) 0.0514(15) Uani 1 1 d .
H8 H 0.5805 0.5693 0.1346 0.062 Uiso 1 1 calc R
C9 C 0.4709(7) 0.4366(5) 0.1640(5) 0.0529(15) Uani 1 1 d .
H9 H 0.5496 0.3979 0.2056 0.063 Uiso 1 1 calc R
C10 C 0.3025(11) 0.9439(6) -0.1207(6) 0.085(2) Uani 1 1 d .
H10A H 0.3381 0.9329 -0.1788 0.128 Uiso 1 1 calc R
H10B H 0.3705 0.9937 -0.0798 0.128 Uiso 1 1 calc R
H10C H 0.1966 0.9707 -0.1375 0.128 Uiso 1 1 calc R
C11 C 0.2311(6) 0.4843(4) 0.0714(4) 0.0382(12) Uani 1 1 d .
C12 C 0.2554(7) 0.3023(5) 0.1560(5) 0.0529(15) Uani 1 1 d .
C13 C 0.2542(14) 0.3073(9) 0.2660(7) 0.116(4) Uani 1 1 d .
H13A H 0.3580 0.3243 0.3040 0.174 Uiso 1 1 calc R
H13B H 0.2226 0.2401 0.2861 0.174 Uiso 1 1 calc R
H13C H 0.1812 0.3605 0.2753 0.174 Uiso 1 1 calc R
C14 C 0.0965(10) 0.2766(7) 0.1009(8) 0.121(4) Uani 1 1 d .
H14A H 0.0259 0.3324 0.1078 0.182 Uiso 1 1 calc R
H14B H 0.0631 0.2121 0.1250 0.182 Uiso 1 1 calc R
H14C H 0.0957 0.2683 0.0336 0.182 Uiso 1 1 calc R
C15 C 0.3714(10) 0.2200(6) 0.1504(8) 0.102(3) Uani 1 1 d .
H15A H 0.4736 0.2408 0.1882 0.152 Uiso 1 1 calc R
H15B H 0.3752 0.2104 0.0840 0.152 Uiso 1 1 calc R
H15C H 0.3410 0.1550 0.1754 0.152 Uiso 1 1 calc R

loop_
_atom_site_aniso_label
_atom_site_aniso_U_11
_atom_site_aniso_U_22
_atom_site_aniso_U_33
_atom_site_aniso_U_23
_atom_site_aniso_U_13
_atom_site_aniso_U_12
N1 0.040(2) 0.037(3) 0.048(3) -0.002(2) 0.016(2) -0.003(2)
N2 0.038(2) 0.035(3) 0.055(3) 0.002(2) 0.008(2) 0.002(2)
O1 0.107(4) 0.048(3) 0.068(3) 0.008(2) 0.044(3) 0.008(3)
Pd1 0.0321(3) 0.0332(3) 0.0406(3) 0.0031(3) 0.0123(2) 0.0007(2)
Cl1 0.0394(6) 0.0533(8) 0.0390(7) -0.0080(6) 0.0184(5) -0.0065(6)
C1 0.049(3) 0.053(4) 0.052(3) -0.003(3) 0.019(3) -0.009(3)
C2 0.058(4) 0.068(5) 0.059(4) -0.014(3) 0.020(3) -0.004(3)
C3 0.071(4) 0.062(5) 0.073(5) -0.023(4) 0.025(4) 0.006(3)
C4 0.077(5) 0.046(4) 0.072(5) -0.004(3) 0.017(4) 0.008(3)
C5 0.058(3) 0.043(3) 0.052(3) -0.001(3) 0.019(3) -0.001(3)
C6 0.039(3) 0.044(3) 0.052(3) -0.006(3) 0.013(2) -0.004(2)
C7 0.054(3) 0.040(3) 0.058(3) 0.003(3) 0.027(3) -0.003(3)
C8 0.037(3) 0.046(3) 0.071(4) -0.010(3) 0.012(3) -0.003(2)
C9 0.039(3) 0.047(4) 0.067(4) -0.004(3) 0.003(3) 0.003(3)
C10 0.120(7) 0.063(5) 0.082(5) 0.024(4) 0.043(5) 0.011(5)
C11 0.033(3) 0.039(3) 0.043(3) -0.001(2) 0.011(2) 0.002(2)
C12 0.049(3) 0.033(3) 0.075(4) 0.007(3) 0.012(3) 0.006(3)
C13 0.160(10) 0.098(8) 0.106(7) 0.000(6) 0.063(7) -0.028(7)
C14 0.078(6) 0.066(6) 0.189(11) 0.055(6) -0.027(6) -0.023(4)
C15 0.086(6) 0.042(4) 0.185(10) 0.012(5) 0.051(6) 0.009(4)

loop_
_atom_type_symbol
_atom_type_description
_atom_type_scat_dispersion_real
_atom_type_scat_dispersion_imag
_atom_type_scat_source
C C 0.0033 0.0016 'International Tables Vol C Tables 4.2.6.8 and 6.1.1.4'
H H 0.0000 0.0000 'International Tables Vol C Tables 4.2.6.8 and 6.1.1.4'
Cl Cl 0.1484 0.1585 'International Tables Vol C Tables 4.2.6.8 and 6.1.1.4'
N N 0.0061 0.0033 'International Tables Vol C Tables 4.2.6.8 and 6.1.1.4'
O O 0.0106 0.0060 'International Tables Vol C Tables 4.2.6.8 and 6.1.1.4'
Pd Pd -0.9988 1.0072 'International Tables Vol C Tables 4.2.6.8 and 6.1.1.4'

loop_
_geom_angle_atom_site_label_1
_geom_angle_atom_site_label_2
_geom_angle_atom_site_label_3
_geom_angle
_geom_angle_site_symmetry_1
_geom_angle_site_symmetry_3
C11 N1 C8 111.4(5) . .
C11 N1 C7 126.0(4) . .
C8 N1 C7 122.5(5) . .
C11 N2 C9 110.3(5) . .
C11 N2 C12 128.9(4) . .
C9 N2 C12 120.7(5) . .
C5 O1 C10 117.6(5) . .
C11 Pd1 C11 180.0(4) 3_565 .
C11 Pd1 Cl1 91.61(15) 3_565 3_565
C11 Pd1 Cl1 88.39(15) . 3_565
C11 Pd1 Cl1 88.39(15) 3_565 .
C11 Pd1 Cl1 91.61(15) . .
Cl1 Pd1 Cl1 180.00(7) 3_565 .
C6 C1 C2 121.6(6) . .
C6 C1 H1 119.2 . .
C2 C1 H1 119.2 . .
C3 C2 C1 119.7(6) . .
C3 C2 H2 120.1 . .
C1 C2 H2 120.1 . .
C2 C3 C4 120.8(6) . .
C2 C3 H3 119.6 . .
C4 C3 H3 119.6 . .
C3 C4 C5 119.4(7) . .
C3 C4 H4 120.3 . .
C5 C4 H4 120.3 . .
O1 C5 C4 124.9(6) . .
O1 C5 C6 114.2(5) . .
C4 C5 C6 120.9(6) . .
C1 C6 C5 117.6(5) . .
C1 C6 C7 123.6(6) . .
C5 C6 C7 118.7(5) . .
N1 C7 C6 114.8(5) . .
N1 C7 H7A 108.6 . .
C6 C7 H7A 108.6 . .
N1 C7 H7B 108.6 . .
C6 C7 H7B 108.6 . .
H7A C7 H7B 107.5 . .
C9 C8 N1 106.9(5) . .
C9 C8 H8 126.5 . .
N1 C8 H8 126.5 . .
C8 C9 N2 107.1(5) . .
C8 C9 H9 126.5 . .
N2 C9 H9 126.5 . .
O1 C10 H10A 109.5 . .
O1 C10 H10B 109.5 . .
H10A C10 H10B 109.5 . .
O1 C10 H10C 109.5 . .
H10A C10 H10C 109.5 . .
H10B C10 H10C 109.5 . .
N1 C11 N2 104.2(4) . .
N1 C11 Pd1 122.9(4) . .
N2 C11 Pd1 132.9(4) . .
C14 C12 C15 113.1(7) . .
C14 C12 N2 113.5(5) . .
C15 C12 N2 110.1(5) . .
C14 C12 C13 107.9(8) . .
C15 C12 C13 104.8(7) . .
N2 C12 C13 106.9(6) . .
C12 C13 H13A 109.5 . .
C12 C13 H13B 109.5 . .
H13A C13 H13B 109.5 . .
C12 C13 H13C 109.5 . .
H13A C13 H13C 109.5 . .
H13B C13 H13C 109.5 . .
C12 C14 H14A 109.5 . .
C12 C14 H14B 109.5 . .
H14A C14 H14B 109.5 . .
C12 C14 H14C 109.5 . .
H14A C14 H14C 109.5 . .
H14B C14 H14C 109.5 . .
C12 C15 H15A 109.5 . .
C12 C15 H15B 109.5 . .
H15A C15 H15B 109.5 . .
C12 C15 H15C 109.5 . .
H15A C15 H15C 109.5 . .
H15B C15 H15C 109.5 . .

loop_
_geom_bond_atom_site_label_1
_geom_bond_atom_site_label_2
_geom_bond_distance
_geom_bond_site_symmetry_2
N1 C11 1.356(7) .
N1 C8 1.382(7) .
N1 C7 1.452(7) .
N2 C11 1.364(7) .
N2 C9 1.397(7) .
N2 C12 1.504(7) .
O1 C5 1.366(7) .
O1 C10 1.432(8) .
Pd1 C11 2.036(5) 3_565
Pd1 C11 2.036(5) .
Pd1 Cl1 2.3531(12) 3_565
Pd1 Cl1 2.3531(12) .
C1 C6 1.372(8) .
C1 C2 1.377(9) .
C1 H1 0.9300 .
C2 C3 1.360(10) .
C2 H2 0.9300 .
C3 C4 1.370(10) .
C3 H3 0.9300 .
C4 C5 1.380(9) .
C4 H4 0.9300 .
C5 C6 1.399(8) .
C6 C7 1.501(8) .
C7 H7A 0.9700 .
C7 H7B 0.9700 .
C8 C9 1.334(9) .
C8 H8 0.9300 .
C9 H9 0.9300 .
C10 H10A 0.9600 .
C10 H10B 0.9600 .
C10 H10C 0.9600 .
C12 C14 1.454(10) .
C12 C15 1.470(9) .
C12 C13 1.567(11) .
C13 H13A 0.9600 .
C13 H13B 0.9600 .
C13 H13C 0.9600 .
C14 H14A 0.9600 .
C14 H14B 0.9600 .
C14 H14C 0.9600 .
C15 H15A 0.9600 .
C15 H15B 0.9600 .
C15 H15C 0.9600 .

loop_
_geom_torsion_atom_site_label_1
_geom_torsion_atom_site_label_2
_geom_torsion_atom_site_label_3
_geom_torsion_atom_site_label_4
_geom_torsion
_geom_torsion_site_symmetry_1
C6 C1 C2 C3 1.7(10) .
C1 C2 C3 C4 -0.4(11) .
C2 C3 C4 C5 -1.2(11) .
C10 O1 C5 C4 1.6(10) .
C10 O1 C5 C6 -179.8(6) .
C3 C4 C5 O1 -179.7(6) .
C3 C4 C5 C6 1.7(10) .
C2 C1 C6 C5 -1.2(9) .
C2 C1 C6 C7 -177.5(6) .
O1 C5 C6 C1 -179.3(5) .
C4 C5 C6 C1 -0.5(9) .
O1 C5 C6 C7 -2.8(8) .
C4 C5 C6 C7 176.0(6) .
C11 N1 C7 C6 90.0(7) .
C8 N1 C7 C6 -93.0(6) .
C1 C6 C7 N1 -11.7(8) .
C5 C6 C7 N1 172.0(5) .
C11 N1 C8 C9 0.7(7) .
C7 N1 C8 C9 -176.8(5) .
N1 C8 C9 N2 0.1(7) .
C11 N2 C9 C8 -0.7(7) .
C12 N2 C9 C8 176.5(5) .
C8 N1 C11 N2 -1.1(6) .
C7 N1 C11 N2 176.2(5) .
C8 N1 C11 Pd1 178.2(4) .
C7 N1 C11 Pd1 -4.5(7) .
C9 N2 C11 N1 1.1(6) .
C12 N2 C11 N1 -175.8(5) .
C9 N2 C11 Pd1 -178.1(4) .
C12 N2 C11 Pd1 5.0(9) .
C11 Pd1 C11 N1 -115(57) 3_565
Cl1 Pd1 C11 N1 78.4(4) 3_565
Cl1 Pd1 C11 N1 -101.6(4) .
C11 Pd1 C11 N2 64(59) 3_565
Cl1 Pd1 C11 N2 -102.5(5) 3_565
Cl1 Pd1 C11 N2 77.5(5) .
C11 N2 C12 C14 7.5(10) .
C9 N2 C12 C14 -169.1(7) .
C11 N2 C12 C15 135.5(7) .
C9 N2 C12 C15 -41.2(9) .
C11 N2 C12 C13 -111.2(7) .
C9 N2 C12 C13 72.1(7) .
